data_7107508
loop_
_publ_author_name
'Peng Chen'
'Ming Gao'
'De-Xian Wang'
'Liang Zhao'
'Mei-Xiang Wang'

_publ_section_title
;
 Practical biocatalytic desymmetrization of meso-N-heterocyclic
 dicarboxamides and their application in the construction of aza-sugar
 containing nucleoside analogs
;
_journal_name_full Chem.Commun.
_journal_page_first 3482
_journal_paper_doi 10.1039/c2cc18012j
_journal_volume 48
_journal_year 2012
_chemical_absolute_configuration ad
_chemical_formula_sum 'C20 H23 Cl N2 O3.23'
_chemical_formula_weight 378.53
_chemical_name_systematic
;
?
;
_space_group_IT_number 1
_symmetry_cell_setting triclinic
_symmetry_space_group_name_Hall 'P 1'
_symmetry_space_group_name_H-M 'P 1'
_atom_sites_solution_hydrogens geom
_atom_sites_solution_primary direct
_atom_sites_solution_secondary difmap
_audit_creation_method SHELXL-97
_cell_angle_alpha 78.575(11)
_cell_angle_beta 82.289(12)
_cell_angle_gamma 87.570(15)
_cell_formula_units_Z 1
_cell_length_a 5.614(2)
_cell_length_b 8.720(3)
_cell_length_c 10.053(4)
_cell_measurement_reflns_used 1877
_cell_measurement_temperature 173(2)
_cell_measurement_theta_max 27.47
_cell_measurement_theta_min 2.08
_cell_volume 478.0(3)
_computing_cell_refinement 'CrystalClear (Rigaku Inc., 2007)'
_computing_data_collection 'CrystalClear (Rigaku Inc., 2007)'
_computing_data_reduction 'CrystalClear (Rigaku Inc., 2007)'
_computing_molecular_graphics 'XP in Siemens SHELXTL (Sheldrick, 2008)'
_computing_publication_material 'SHELX97 (Sheldrick, 2008)'
_computing_structure_refinement 'SHELXL-97 (Sheldrick, 2008)'
_computing_structure_solution 'SHELXS-97 (Sheldrick, 2008)'
_diffrn_ambient_temperature 173(2)
_diffrn_measured_fraction_theta_full 0.995
_diffrn_measured_fraction_theta_max 0.995
_diffrn_measurement_device_type 'MM007-HF CCD(Saturn 724+)'
_diffrn_measurement_method '\w scans at fixed \c = 45\%'
_diffrn_radiation_monochromator Confocal
_diffrn_radiation_source 'rotating anode'
_diffrn_radiation_type MoK\a
_diffrn_radiation_wavelength 0.71073
_diffrn_reflns_av_R_equivalents 0.0577
_diffrn_reflns_av_sigmaI/netI 0.0590
_diffrn_reflns_limit_h_max 7
_diffrn_reflns_limit_h_min -7
_diffrn_reflns_limit_k_max 11
_diffrn_reflns_limit_k_min -11
_diffrn_reflns_limit_l_max 13
_diffrn_reflns_limit_l_min -13
_diffrn_reflns_number 8503
_diffrn_reflns_theta_full 27.46
_diffrn_reflns_theta_max 27.46
_diffrn_reflns_theta_min 2.38
_exptl_absorpt_coefficient_mu 0.223
_exptl_absorpt_correction_T_max 0.9867
_exptl_absorpt_correction_T_min 0.9567
_exptl_absorpt_correction_type multi-scan
_exptl_absorpt_process_details 'CrystalClear (Rigaku Inc., 2007)'
_exptl_crystal_colour colorless
_exptl_crystal_density_diffrn 1.315
_exptl_crystal_density_method 'not measured'
_exptl_crystal_description rod
_exptl_crystal_F_000 200
_exptl_crystal_size_max 0.20
_exptl_crystal_size_mid 0.09
_exptl_crystal_size_min 0.06
_refine_diff_density_max 0.407
_refine_diff_density_min -0.213
_refine_diff_density_rms 0.054
_refine_ls_abs_structure_details 'Flack H D (1983), Acta Cryst. A39, 876-881'
_refine_ls_abs_structure_Flack -0.05(6)
_refine_ls_extinction_method none
_refine_ls_goodness_of_fit_ref 1.064
_refine_ls_hydrogen_treatment constr
_refine_ls_matrix_type full
_refine_ls_number_parameters 240
_refine_ls_number_reflns 4323
_refine_ls_number_restraints 3
_refine_ls_restrained_S_all 1.064
_refine_ls_R_factor_all 0.0522
_refine_ls_R_factor_gt 0.0505
_refine_ls_shift/su_max 0.000
_refine_ls_shift/su_mean 0.000
_refine_ls_structure_factor_coef Fsqd
_refine_ls_weighting_details 'calc w=1/[\s^2^(Fo^2^)+(0.0611P)^2^+0.0801P] where P=(Fo^2^+2Fc^2^)/3'
_refine_ls_weighting_scheme calc
_refine_ls_wR_factor_gt 0.1212
_refine_ls_wR_factor_ref 0.1232
_reflns_number_gt 4148
_reflns_number_total 4323
_reflns_threshold_expression >2sigma(I)
_cod_data_source_file c2cc18012j.txt
_cod_data_source_block mx1267
_cod_original_sg_symbol_H-M P1
_cod_database_code 7107508

loop_
_symmetry_equiv_pos_as_xyz
'x, y, z'

loop_
_atom_site_label
_atom_site_type_symbol
_atom_site_fract_x
_atom_site_fract_y
_atom_site_fract_z
_atom_site_U_iso_or_equiv
_atom_site_adp_type
_atom_site_occupancy
_atom_site_symmetry_multiplicity
_atom_site_calc_flag
_atom_site_refinement_flags
Cl1 Cl 1.51415(9) 0.03580(6) -0.01906(6) 0.03839(15) Uani 1 1 d .
O1 O 1.4720(3) 0.28976(19) -0.32013(17) 0.0339(4) Uani 1 1 d .
O2 O 1.1265(3) 0.3342(3) -0.1913(2) 0.0525(6) Uani 1 1 d .
O3 O 0.9030(3) 0.6128(2) -0.0068(2) 0.0389(4) Uani 1 1 d .
N1 N 1.3422(3) 0.4870(2) -0.03426(18) 0.0263(4) Uani 1 1 d .
H1 H 1.1888 0.4494 -0.0317 0.032 Uiso 1 1 calc R
N2 N 1.0284(4) 0.8535(3) 0.0029(3) 0.0444(5) Uani 1 1 d .
H2A H 0.8816 0.8898 0.0216 0.053 Uiso 1 1 calc R
H2B H 1.1523 0.9144 -0.0042 0.053 Uiso 1 1 calc R
C1 C 1.4959(4) 0.4409(3) -0.1560(2) 0.0288(4) Uani 1 1 d .
H1A H 1.6369 0.3756 -0.1260 0.035 Uiso 1 1 calc R
C2 C 1.5801(4) 0.5951(3) -0.2485(3) 0.0344(5) Uani 1 1 d .
H2D H 1.7384 0.6244 -0.2289 0.041 Uiso 1 1 calc R
H2C H 1.5920 0.5880 -0.3462 0.041 Uiso 1 1 calc R
C3 C 1.3857(4) 0.7125(3) -0.2128(2) 0.0349(5) Uani 1 1 d .
H3A H 1.2442 0.7065 -0.2605 0.042 Uiso 1 1 calc R
H3B H 1.4470 0.8205 -0.2374 0.042 Uiso 1 1 calc R
C4 C 1.3222(4) 0.6627(3) -0.0583(2) 0.0281(4) Uani 1 1 d .
H4 H 1.4360 0.7073 -0.0081 0.034 Uiso 1 1 calc R
C5 C 1.3391(4) 0.3493(3) -0.2230(3) 0.0335(5) Uani 1 1 d .
C6 C 1.3537(5) 0.1776(3) -0.3784(3) 0.0373(5) Uani 1 1 d .
H6B H 1.2341 0.2319 -0.4361 0.045 Uiso 1 1 calc R
H6A H 1.2697 0.0985 -0.3046 0.045 Uiso 1 1 calc R
C7 C 1.5447(4) 0.1005(3) -0.4631(3) 0.0328(5) Uani 1 1 d .
C8 C 1.5163(5) 0.0895(3) -0.5953(3) 0.0401(6) Uani 1 1 d .
H8 H 1.3765 0.1333 -0.6330 0.048 Uiso 1 1 calc R
C9 C 1.6886(6) 0.0154(4) -0.6734(3) 0.0482(7) Uani 1 1 d .
H9 H 1.6675 0.0084 -0.7642 0.058 Uiso 1 1 calc R
C10 C 1.8913(6) -0.0481(4) -0.6184(3) 0.0478(7) Uani 1 1 d .
H10 H 2.0112 -0.0980 -0.6719 0.057 Uiso 1 1 calc R
C11 C 1.9208(5) -0.0396(3) -0.4866(3) 0.0428(6) Uani 1 1 d .
H11 H 2.0601 -0.0850 -0.4493 0.051 Uiso 1 1 calc R
C12 C 1.7488(5) 0.0346(3) -0.4073(3) 0.0363(5) Uani 1 1 d .
H12 H 1.7700 0.0404 -0.3162 0.044 Uiso 1 1 calc R
C13 C 1.0626(4) 0.7079(3) -0.0143(2) 0.0316(5) Uani 1 1 d .
C14 C 1.4352(4) 0.4100(3) 0.0986(2) 0.0296(4) Uani 1 1 d .
H14A H 1.4152 0.2954 0.1125 0.036 Uiso 1 1 calc R
H14B H 1.6092 0.4301 0.0907 0.036 Uiso 1 1 calc R
C15 C 1.3088(4) 0.4674(3) 0.2222(2) 0.0292(5) Uani 1 1 d .
C16 C 1.4192(4) 0.5752(3) 0.2765(3) 0.0359(5) Uani 1 1 d .
H16 H 1.5696 0.6168 0.2324 0.043 Uiso 1 1 calc R
C17 C 1.3134(5) 0.6235(3) 0.3943(3) 0.0438(6) Uani 1 1 d .
H17 H 1.3910 0.6975 0.4309 0.053 Uiso 1 1 calc R
C18 C 1.0940(5) 0.5633(4) 0.4582(3) 0.0468(7) Uani 1 1 d .
H18 H 1.0216 0.5951 0.5396 0.056 Uiso 1 1 calc R
C19 C 0.9802(5) 0.4575(4) 0.4043(3) 0.0454(7) Uani 1 1 d .
H19 H 0.8288 0.4174 0.4481 0.054 Uiso 1 1 calc R
C20 C 1.0851(4) 0.4091(3) 0.2865(3) 0.0362(5) Uani 1 1 d .
H20 H 1.0054 0.3365 0.2494 0.043 Uiso 1 1 calc R
O1W O 0.9956(14) 0.2086(10) 0.0651(8) 0.046(3) Uiso 0.245(9) 1 d P

loop_
_atom_site_aniso_label
_atom_site_aniso_U_11
_atom_site_aniso_U_22
_atom_site_aniso_U_33
_atom_site_aniso_U_23
_atom_site_aniso_U_13
_atom_site_aniso_U_12
Cl1 0.0396(3) 0.0319(3) 0.0458(3) -0.0102(2) -0.0106(2) 0.0038(2)
O1 0.0361(9) 0.0339(9) 0.0339(9) -0.0129(7) -0.0027(7) -0.0012(7)
O2 0.0269(9) 0.0671(14) 0.0741(15) -0.0408(12) -0.0031(9) -0.0032(9)
O3 0.0250(8) 0.0419(10) 0.0494(11) -0.0091(8) -0.0032(7) -0.0014(7)
N1 0.0220(8) 0.0299(9) 0.0270(9) -0.0063(7) -0.0017(7) 0.0004(7)
N2 0.0250(10) 0.0428(12) 0.0686(16) -0.0223(11) -0.0017(10) 0.0037(9)
C1 0.0233(10) 0.0335(11) 0.0309(11) -0.0102(9) -0.0037(8) 0.0039(8)
C2 0.0286(11) 0.0411(13) 0.0317(12) -0.0076(10) 0.0046(9) -0.0048(10)
C3 0.0345(12) 0.0340(12) 0.0338(12) -0.0019(9) -0.0024(9) -0.0002(9)
C4 0.0237(10) 0.0288(11) 0.0324(11) -0.0063(9) -0.0049(8) 0.0011(8)
C5 0.0318(12) 0.0352(12) 0.0346(12) -0.0089(9) -0.0060(9) 0.0028(9)
C6 0.0366(12) 0.0361(13) 0.0440(14) -0.0154(10) -0.0122(10) 0.0030(10)
C7 0.0357(12) 0.0264(11) 0.0372(12) -0.0072(9) -0.0069(10) -0.0002(9)
C8 0.0454(15) 0.0379(14) 0.0400(14) -0.0103(11) -0.0145(11) 0.0066(11)
C9 0.0588(18) 0.0497(16) 0.0407(15) -0.0169(12) -0.0132(12) 0.0091(13)
C10 0.0497(16) 0.0480(16) 0.0482(16) -0.0200(13) -0.0024(12) 0.0105(13)
C11 0.0384(13) 0.0406(14) 0.0501(16) -0.0106(12) -0.0085(11) 0.0091(11)
C12 0.0368(13) 0.0361(13) 0.0379(13) -0.0082(10) -0.0105(10) -0.0004(10)
C13 0.0242(11) 0.0382(12) 0.0321(11) -0.0065(9) -0.0045(8) 0.0027(9)
C14 0.0251(10) 0.0335(11) 0.0293(11) -0.0043(9) -0.0035(8) 0.0022(8)
C15 0.0261(11) 0.0310(11) 0.0270(11) -0.0007(8) -0.0002(8) 0.0050(8)
C16 0.0296(12) 0.0433(14) 0.0345(12) -0.0073(10) -0.0040(9) 0.0016(10)
C17 0.0461(15) 0.0492(16) 0.0382(14) -0.0133(12) -0.0082(11) 0.0061(12)
C18 0.0455(15) 0.0542(17) 0.0368(14) -0.0098(12) 0.0041(11) 0.0167(13)
C19 0.0324(12) 0.0534(16) 0.0396(14) 0.0067(12) 0.0075(10) 0.0096(12)
C20 0.0282(11) 0.0379(13) 0.0378(13) 0.0016(10) -0.0018(9) 0.0019(10)

loop_
_atom_type_symbol
_atom_type_description
_atom_type_scat_dispersion_real
_atom_type_scat_dispersion_imag
_atom_type_scat_source
C C 0.0033 0.0016 'International Tables Vol C Tables 4.2.6.8 and 6.1.1.4'
H H 0.0000 0.0000 'International Tables Vol C Tables 4.2.6.8 and 6.1.1.4'
N N 0.0061 0.0033 'International Tables Vol C Tables 4.2.6.8 and 6.1.1.4'
O O 0.0106 0.0060 'International Tables Vol C Tables 4.2.6.8 and 6.1.1.4'
Cl Cl 0.1484 0.1585 'International Tables Vol C Tables 4.2.6.8 and 6.1.1.4'

loop_
_geom_angle_atom_site_label_1
_geom_angle_atom_site_label_2
_geom_angle_atom_site_label_3
_geom_angle
C5 O1 C6 115.98(19)
C4 N1 C1 108.47(17)
C4 N1 C14 115.22(17)
C1 N1 C14 110.97(17)
C4 N1 H1 107.3
C1 N1 H1 107.3
C14 N1 H1 107.3
C13 N2 H2A 120.0
C13 N2 H2B 120.0
H2A N2 H2B 120.0
N1 C1 C5 107.40(17)
N1 C1 C2 105.25(17)
C5 C1 C2 112.7(2)
N1 C1 H1A 110.4
C5 C1 H1A 110.4
C2 C1 H1A 110.4
C3 C2 C1 103.72(18)
C3 C2 H2D 111.0
C1 C2 H2D 111.0
C3 C2 H2C 111.0
C1 C2 H2C 111.0
H2D C2 H2C 109.0
C2 C3 C4 103.63(19)
C2 C3 H3A 111.0
C4 C3 H3A 111.0
C2 C3 H3B 111.0
C4 C3 H3B 111.0
H3A C3 H3B 109.0
N1 C4 C13 108.31(17)
N1 C4 C3 103.66(17)
C13 C4 C3 110.54(19)
N1 C4 H4 111.3
C13 C4 H4 111.3
C3 C4 H4 111.3
O2 C5 O1 125.9(2)
O2 C5 C1 124.3(2)
O1 C5 C1 109.84(19)
O1 C6 C7 107.4(2)
O1 C6 H6B 110.2
C7 C6 H6B 110.2
O1 C6 H6A 110.2
C7 C6 H6A 110.2
H6B C6 H6A 108.5
C8 C7 C12 119.5(2)
C8 C7 C6 120.3(2)
C12 C7 C6 120.2(2)
C7 C8 C9 120.9(3)
C7 C8 H8 119.6
C9 C8 H8 119.6
C10 C9 C8 119.5(3)
C10 C9 H9 120.3
C8 C9 H9 120.3
C11 C10 C9 120.3(3)
C11 C10 H10 119.8
C9 C10 H10 119.8
C10 C11 C12 120.7(3)
C10 C11 H11 119.7
C12 C11 H11 119.7
C11 C12 C7 119.1(2)
C11 C12 H12 120.4
C7 C12 H12 120.4
O3 C13 N2 125.4(2)
O3 C13 C4 119.2(2)
N2 C13 C4 115.2(2)
C15 C14 N1 113.41(18)
C15 C14 H14A 108.9
N1 C14 H14A 108.9
C15 C14 H14B 108.9
N1 C14 H14B 108.9
H14A C14 H14B 107.7
C16 C15 C20 119.1(2)
C16 C15 C14 119.6(2)
C20 C15 C14 121.3(2)
C15 C16 C17 120.9(2)
C15 C16 H16 119.6
C17 C16 H16 119.6
C18 C17 C16 119.6(3)
C18 C17 H17 120.2
C16 C17 H17 120.2
C19 C18 C17 120.2(2)
C19 C18 H18 119.9
C17 C18 H18 119.9
C18 C19 C20 120.4(3)
C18 C19 H19 119.8
C20 C19 H19 119.8
C19 C20 C15 119.9(3)
C19 C20 H20 120.1
C15 C20 H20 120.1

loop_
_geom_bond_atom_site_label_1
_geom_bond_atom_site_label_2
_geom_bond_distance
O1 C5 1.323(3)
O1 C6 1.458(3)
O2 C5 1.199(3)
O3 C13 1.231(3)
N1 C4 1.505(3)
N1 C1 1.512(3)
N1 C14 1.520(3)
N1 H1 0.9300
N2 C13 1.318(3)
N2 H2A 0.8800
N2 H2B 0.8800
C1 C5 1.516(3)
C1 C2 1.529(3)
C1 H1A 1.0000
C2 C3 1.521(3)
C2 H2D 0.9900
C2 H2C 0.9900
C3 C4 1.524(3)
C3 H3A 0.9900
C3 H3B 0.9900
C4 C13 1.524(3)
C4 H4 1.0000
C6 C7 1.499(3)
C6 H6B 0.9900
C6 H6A 0.9900
C7 C8 1.382(4)
C7 C12 1.396(3)
C8 C9 1.383(4)
C8 H8 0.9500
C9 C10 1.379(4)
C9 H9 0.9500
C10 C11 1.373(4)
C10 H10 0.9500
C11 C12 1.390(4)
C11 H11 0.9500
C12 H12 0.9500
C14 C15 1.509(3)
C14 H14A 0.9900
C14 H14B 0.9900
C15 C16 1.382(3)
C15 C20 1.400(3)
C16 C17 1.386(4)
C16 H16 0.9500
C17 C18 1.384(4)
C17 H17 0.9500
C18 C19 1.377(5)
C18 H18 0.9500
C19 C20 1.384(4)
C19 H19 0.9500
C20 H20 0.9500

loop_
_geom_hbond_atom_site_label_D
_geom_hbond_atom_site_label_H
_geom_hbond_atom_site_label_A
_geom_hbond_distance_DH
_geom_hbond_distance_HA
_geom_hbond_distance_DA
_geom_hbond_angle_DHA
_geom_hbond_site_symmetry_A
N1 H1 O3 0.93 2.12 2.659(3) 115.4 .
N1 H1 O2 0.93 2.13 2.687(3) 117.6 .
N1 H1 O1W 0.93 2.37 3.098(8) 134.6 .
N2 H2A Cl1 0.88 2.42 3.249(2) 157.8 1_465
N2 H2B Cl1 0.88 2.30 3.175(3) 170.5 1_565

loop_
_geom_torsion_atom_site_label_1
_geom_torsion_atom_site_label_2
_geom_torsion_atom_site_label_3
_geom_torsion_atom_site_label_4
_geom_torsion
C4 N1 C1 C5 -116.65(19)
C14 N1 C1 C5 115.8(2)
C4 N1 C1 C2 3.7(2)
C14 N1 C1 C2 -123.82(19)
N1 C1 C2 C3 -26.1(2)
C5 C1 C2 C3 90.7(2)
C1 C2 C3 C4 38.7(2)
C1 N1 C4 C13 137.48(18)
C14 N1 C4 C13 -97.5(2)
C1 N1 C4 C3 20.0(2)
C14 N1 C4 C3 145.10(18)
C2 C3 C4 N1 -36.1(2)
C2 C3 C4 C13 -152.0(2)
C6 O1 C5 O2 -9.7(4)
C6 O1 C5 C1 170.31(19)
N1 C1 C5 O2 7.5(3)
C2 C1 C5 O2 -107.9(3)
N1 C1 C5 O1 -172.43(18)
C2 C1 C5 O1 72.1(2)
C5 O1 C6 C7 -168.4(2)
O1 C6 C7 C8 -130.8(2)
O1 C6 C7 C12 51.5(3)
C12 C7 C8 C9 -0.7(4)
C6 C7 C8 C9 -178.5(3)
C7 C8 C9 C10 0.0(5)
C8 C9 C10 C11 0.8(5)
C9 C10 C11 C12 -0.8(5)
C10 C11 C12 C7 0.1(4)
C8 C7 C12 C11 0.6(4)
C6 C7 C12 C11 178.4(2)
N1 C4 C13 O3 -20.9(3)
C3 C4 C13 O3 92.0(3)
N1 C4 C13 N2 163.9(2)
C3 C4 C13 N2 -83.2(3)
C4 N1 C14 C15 48.9(2)
C1 N1 C14 C15 172.65(18)
N1 C14 C15 C16 -101.6(2)
N1 C14 C15 C20 80.9(3)
C20 C15 C16 C17 1.2(4)
C14 C15 C16 C17 -176.4(2)
C15 C16 C17 C18 -0.2(4)
C16 C17 C18 C19 -0.8(4)
C17 C18 C19 C20 0.7(4)
C18 C19 C20 C15 0.4(4)
C16 C15 C20 C19 -1.3(4)
C14 C15 C20 C19 176.3(2)
